data_1537661
loop_
_publ_author_name
'Andresen, A.'

_publ_section_title
;
 Lanthanum nickel hydride
;
_journal_name_full 'Hydrides for Energy Storage, Norway'
_journal_page_first 61
_journal_page_last 61
_journal_volume 1977
_journal_year 1977
_chemical_formula_sum 'H5.6 La Ni5'
_chemical_name_systematic 'La Ni5 H5.6'
_space_group_IT_number 157
_symmetry_space_group_name_Hall 'P 3 -2'
_symmetry_space_group_name_H-M 'P 3 1 m'
_cell_angle_alpha 90
_cell_angle_beta 90
_cell_angle_gamma 120
_cell_formula_units_Z 1
_cell_length_a 5.41
_cell_length_b 5.41
_cell_length_c 4.293
_cell_volume 108.814
_citation_journal_id_ASTM 40AOAU
_cod_data_source_file Andresen_40AOAU_1977_78.cif
_cod_data_source_block H5.6La1Ni5
_cod_original_cell_volume 108.8143
_cod_original_formula_sum 'H5.6 La1 Ni5'
_cod_database_code 1537661

loop_
_symmetry_equiv_pos_as_xyz
x,y,z
-y,x-y,z
-x+y,-x,z
y,x,z
-x,-x+y,z
x-y,-y,z

loop_
_atom_site_label
_atom_site_type_symbol
_atom_site_fract_x
_atom_site_fract_y
_atom_site_fract_z
_atom_site_occupancy
_atom_site_U_iso_or_equiv
H1 H 0.536 0 0.065 1 0.0
Ni1 Ni 0.3333 0.6667 0.96 1 0.0
La1 La 0 0 0 1 0.0
Ni2 Ni 0.529 0 0.459 1 0.0
H2 H 0.203 0.869 0.514 0.433 0.0
